data_7716146
loop_
_publ_author_name
'Goswami, Bappaditya'
'Khatua, Manas'
'Devi, Ambika'
'Hans, Shivali'
'Chatterjee, Robindo'
'Samanta, Subhas'

_publ_section_title
;
 Ligand redox controlled amine dehydrogenation and imine hemilability in
 singlet diradical azo-aromatic Ni(II) complexes: characterization of the
 electron transfer series of azo-imine complexes of Ni(II).
;
_journal_issue 24
_journal_name_full 'Dalton transactions (Cambridge, England : 2003)'
_journal_page_first 10250
_journal_page_last 10260
_journal_paper_doi 10.1039/d3dt03414c
_journal_volume 53
_journal_year 2024
_chemical_formula_moiety 'C36 H28 N8 Ni'
_chemical_formula_sum 'C36 H28 N8 Ni'
_chemical_formula_weight 631.37
_space_group_crystal_system triclinic
_space_group_IT_number 2
_space_group_name_Hall '-P 1'
_space_group_name_H-M_alt 'P -1'
_atom_sites_solution_hydrogens geom
_atom_sites_solution_primary iterative
_atom_sites_solution_secondary difmap
_audit_creation_date 2023-09-25
_audit_creation_method
;
Olex2 1.5
(compiled 2023.03.06 svn.rbb2c1857 for OlexSys, GUI svn.r6748)
;
_audit_update_record
;
2023-09-24 deposited with the CCDC.	2024-05-23 downloaded from the CCDC.
;
_cell_angle_alpha 103.656(2)
_cell_angle_beta 103.321(2)
_cell_angle_gamma 98.778(2)
_cell_formula_units_Z 2
_cell_length_a 10.5648(3)
_cell_length_b 11.4031(3)
_cell_length_c 13.4514(3)
_cell_measurement_reflns_used 16769
_cell_measurement_temperature 100.00(10)
_cell_measurement_theta_max 66.0730
_cell_measurement_theta_min 3.4980
_cell_volume 1495.16(7)
_computing_cell_refinement 'CrysAlisPro 1.171.38.46 (Rigaku OD, 2015)'
_computing_data_collection 'CrysAlisPro 1.171.38.46 (Rigaku OD, 2015)'
_computing_data_reduction 'CrysAlisPro 1.171.38.46 (Rigaku OD, 2015)'
_computing_molecular_graphics 'Olex2 1.5 (Dolomanov et al., 2009)'
_computing_publication_material 'Olex2 1.5 (Dolomanov et al., 2009)'
_computing_structure_refinement 'olex2.refine 1.5 (Bourhis et al., 2015)'
_computing_structure_solution 'olex2.solve 1.5 (Bourhis et al., 2015)'
_diffrn_ambient_environment N~2~
_diffrn_ambient_temperature 100.00(10)
_diffrn_detector 'CCD plate'
_diffrn_detector_area_resol_mean 7.9580
_diffrn_detector_type Eos
_diffrn_measured_fraction_theta_full 0.997
_diffrn_measured_fraction_theta_max 0.997
_diffrn_measurement_details
;
List of Runs (angles in degrees, time in seconds):

  # Type    Start    End  Width  t~exp~   \w     \q     \k     \f   Frames
#--------------------------------------------------------------------------
  1  \w    -12.00 102.00   1.00    2.00    --   26.33  57.00 -60.00  114
  2  \w      1.00  81.00   1.00    2.00    --   26.33 -99.00  30.00   80
  3  \w    -12.00 102.00   1.00    2.00    --   26.33  57.00  30.00  114
  4  \w    -12.00 102.00   1.00    2.00    --   26.33  57.00-180.00  114
  5  \w    -12.00 102.00   1.00    2.00    --   26.33  57.00-120.00  114
  6  \w     20.00 147.00   1.00    2.00    --   67.17  45.00 150.00  127
  7  \w     30.00 144.00   1.00    2.00    --   67.17  61.00-150.00  114
  8  \w    -19.00 155.00   1.00    2.00    --   67.17  15.00 -30.00  174
  9  \w     -4.00 109.00   1.00    2.00    --   67.17 -94.00 120.00  113
 10  \w    100.00 153.00   1.00    2.00    --   67.17 111.00  60.00   53
 11  \w     12.00 116.00   1.00    2.00    --   67.17-111.00 -90.00  104
 12  \w    100.00 153.00   1.00    2.00    --   67.17 111.00 -90.00   53
 13  \w     -9.00 104.00   1.00    2.00    --   67.17 -61.00   0.00  113
 14  \w    100.00 153.00   1.00    2.00    --   67.17 111.00  90.00   53
 15  \w    100.00 153.00   1.00    2.00    --   67.17 111.00-180.00   53
 16  \w     86.00 178.00   1.00    2.00    --  108.00 138.00 150.00   92
 17  \w     71.00 178.00   1.00    2.00    --  108.00  65.00-180.00  107
 18  \w     29.00 145.00   1.00    2.00    --  108.00 -65.00  90.00  116
 19  \w     58.00 178.00   1.00    2.00    --  108.00  43.00 -30.00  120
 20  \w     31.00 147.00   1.00    2.00    --  108.00 -54.00-150.00  116
 21  \w     21.00 178.00   1.00    2.00    --  108.00 -21.00  60.00  157
 22  \w     86.00 178.00   1.00    2.00    --  108.00 138.00   0.00   92
 23  \w     86.00 178.00   1.00    2.00    --  108.00 138.00  30.00   92
 24  \w     21.00 113.00   1.00    2.00    --  108.00-104.00 -90.00   92
 25  \w     23.00 151.00   1.00    2.00    --  108.00 -77.00-150.00  128
 26  \w     21.00 113.00   1.00    2.00    --  108.00-104.00  90.00   92
 27  \w     28.00 158.00   1.00    2.00    --  108.00 -43.00  60.00  130
 28  \w     19.00 158.00   1.00    2.00    --  108.00 -89.00 -90.00  139
 29  \w     31.00 147.00   1.00    2.00    --  108.00 -54.00 -30.00  116
 30  \w     86.00 178.00   1.00    2.00    --  108.00 138.00 120.00   92
 31  \w     21.00 113.00   1.00    2.00    --  108.00-104.00  60.00   92
 32  \w     19.00 178.00   1.00    2.00    --  108.00 -11.00-180.00  159
 33  \w     19.00 158.00   1.00    2.00    --  108.00 -89.00  90.00  139
 34  \w     69.00 178.00   1.00    2.00    --  108.00  54.00  90.00  109
 35  \w     71.00 178.00   1.00    2.00    --  108.00  65.00 -60.00  107
 36  \w     23.00 151.00   1.00    2.00    --  108.00 -77.00 -30.00  128
 37  \w     25.00 178.00   1.00    2.00    --  108.00 -32.00 -90.00  153
 38  \w     28.00 125.00   1.00    2.00    --  108.00-132.00 -99.57   97
 39  \w    -17.00 111.00   1.00    2.00    --   26.33  77.00  30.00  128
 40  \w    -50.00  64.00   1.00    2.00    --   26.33 -57.00-120.00  114
 41  \w    -17.00 111.00   1.00    2.00    --   26.33  77.00  90.00  128
 42  \w     57.00 121.00   1.00    2.00    --   26.33 178.00 -60.00   64
 43  \w    -50.00  64.00   1.00    2.00    --   26.33 -57.00 150.00  114
 44  \w     24.00 152.00   1.00    2.00    --   67.17  77.00 -30.00  128
 45  \w     24.00 152.00   1.00    2.00    --   67.17  77.00  30.00  128
 46  \w     30.00 144.00   1.00    2.00    --   67.17  61.00  30.00  114
 47  \w     24.00 152.00   1.00    2.00    --   67.17  77.00-120.00  128
 48  \w     24.00 152.00   1.00    2.00    --   67.17  77.00 150.00  128
 49  \w     24.00 152.00   1.00    2.00    --   67.17  77.00 -90.00  128
 50  \w     24.00 152.00   1.00    2.00    --   67.17  77.00 108.02  128
 51  \w     24.00 152.00   1.00    2.00    --   67.17  77.00 -60.00  128
 52  \w     24.00 152.00   1.00    2.00    --   67.17  77.00-150.00  128
 53  \w     30.00 144.00   1.00    2.00    --   67.17  61.00  90.00  114
 54  \w     65.00 149.00   1.00    2.00    --  108.00  77.00 120.00   84
 55  \w     58.00 178.00   1.00    2.00    --  108.00  43.00 -90.00  120
 56  \w     58.00 178.00   1.00    2.00    --  108.00  43.00  30.00  120
;
_diffrn_measurement_device 'four-circle diffractometer'
_diffrn_measurement_device_type 'SuperNova, Dual, Cu at zero, Eos'
_diffrn_measurement_method '\w scans'
_diffrn_orient_matrix_type 'CrysAlisPro convention (1999,Acta A55,543-557)'
_diffrn_orient_matrix_UB_11 0.0170078000
_diffrn_orient_matrix_UB_12 0.1412743000
_diffrn_orient_matrix_UB_13 0.0231974000
_diffrn_orient_matrix_UB_21 -0.1525910000
_diffrn_orient_matrix_UB_22 -0.0158747000
_diffrn_orient_matrix_UB_23 -0.0343927000
_diffrn_orient_matrix_UB_31 -0.0035986000
_diffrn_orient_matrix_UB_32 0.0095891000
_diffrn_orient_matrix_UB_33 0.1154485000
_diffrn_radiation_monochromator mirror
_diffrn_radiation_probe x-ray
_diffrn_radiation_type 'Cu K\a'
_diffrn_radiation_wavelength 1.54184
_diffrn_reflns_av_R_equivalents 0.0341
_diffrn_reflns_av_unetI/netI 0.0217
_diffrn_reflns_limit_h_max 12
_diffrn_reflns_limit_h_min -12
_diffrn_reflns_limit_k_max 13
_diffrn_reflns_limit_k_min -13
_diffrn_reflns_limit_l_max 15
_diffrn_reflns_limit_l_min -12
_diffrn_reflns_number 26354
_diffrn_reflns_theta_full 66.25
_diffrn_reflns_theta_max 66.25
_diffrn_reflns_theta_min 3.52
_diffrn_source 'micro-focus sealed X-ray tube'
_diffrn_source_type 'SuperNova (Cu) X-ray Source'
_exptl_absorpt_coefficient_mu 1.257
_exptl_absorpt_correction_T_max 1.00000
_exptl_absorpt_correction_T_min 0.72992
_exptl_absorpt_correction_type multi-scan
_exptl_absorpt_process_details
;
CrysAlisPro 1.171.38.46 (Rigaku Oxford Diffraction, 2015)
Empirical absorption correction using spherical harmonics,
 implemented in SCALE3 ABSPACK scaling algorithm.
;
_exptl_crystal_colour 'clear brownish black'
_exptl_crystal_colour_lustre clear
_exptl_crystal_colour_modifier brownish
_exptl_crystal_colour_primary black
_exptl_crystal_density_diffrn 1.402
_exptl_crystal_density_method 'not measured'
_exptl_crystal_description block
_exptl_crystal_F_000 656
_exptl_crystal_size_max 0.3
_exptl_crystal_size_mid 0.18
_exptl_crystal_size_min 0.1
_refine_diff_density_max 0.266
_refine_diff_density_min -0.463
_refine_diff_density_rms 0.047
_refine_ls_extinction_method none
_refine_ls_goodness_of_fit_ref 1.043
_refine_ls_hydrogen_treatment constr
_refine_ls_matrix_type full
_refine_ls_number_parameters 406
_refine_ls_number_reflns 5224
_refine_ls_number_restraints 0
_refine_ls_restrained_S_all 1.043
_refine_ls_R_factor_all 0.0330
_refine_ls_R_factor_gt 0.0312
_refine_ls_shift/su_max 0.001
_refine_ls_shift/su_mean 0.000
_refine_ls_structure_factor_coef Fsqd
_refine_ls_weighting_details 'calc w=1/[\s^2^(Fo^2^)+(0.0431P)^2^+0.9499P] where P=(Fo^2^+2Fc^2^)/3'
_refine_ls_weighting_scheme calc
_refine_ls_wR_factor_gt 0.0846
_refine_ls_wR_factor_ref 0.0863
_reflns_number_gt 4929
_reflns_number_total 5224
_reflns_threshold_expression >2sigma(I)
_cod_data_source_file d3dt03414c2.cif
_cod_data_source_block '[2]'
_cod_depositor_comments 'Adding full bibliography for 7716146--7716150.cif.'
_cod_database_code 7716146
_chemical_oxdiff_formula 'C H N Ni'
_olex2_refinement_description
;
1. Fixed Uiso
 At 1.2 times of:
  All C(H) groups
2.a Aromatic/amide H refined with riding coordinates:
 C12A(H12A), C9A(H9A), C8A(H8A), C1A(H1A), C10(H10), C18A(H18A), C1(H1),
 C17A(H17A), C10A(H10A), C12(H12), C14A(H14A), C5A(H5A), C15A(H15A), C4A(H4A),
 C18(H18), C8(H8), C16A(H16A), C5(H5), C3A(H3A), C9(H9), C14(H14), C2A(H2A),
 C3(H3), C4(H4), C15(H15), C2(H2), C17(H17), C16(H16)
;
_olex2_submission_special_instructions 'No special instructions were received'
_oxdiff_exptl_absorpt_empirical_details
;
Empirical correction (ABSPACK) includes:
- Absorption correction using spherical harmonics
- Frame scaling
;
_oxdiff_exptl_absorpt_empirical_full_max 1.319
_oxdiff_exptl_absorpt_empirical_full_min 0.762

loop_
_space_group_symop_id
_space_group_symop_operation_xyz
1 'x, y, z'
2 '-x, -y, -z'

loop_
_atom_site_label
_atom_site_type_symbol
_atom_site_fract_x
_atom_site_fract_y
_atom_site_fract_z
_atom_site_U_iso_or_equiv
_atom_site_adp_type
_atom_site_occupancy
_atom_site_symmetry_multiplicity
_atom_site_calc_flag
_atom_site_refinement_flags
_atom_site_disorder_assembly
_atom_site_disorder_group
Ni1 Ni 0.55719(2) 0.38489(2) 0.23886(2) 0.01584(9) Uani 1 1 d . . .
N3A N 0.63064(12) 0.50396(12) 0.37881(10) 0.0160(3) Uani 1 1 d . . .
N1 N 0.41101(12) 0.24958(12) 0.18763(10) 0.0182(3) Uani 1 1 d . . .
N2 N 0.30838(13) 0.24823(13) 0.10884(10) 0.0205(3) Uani 1 1 d . . .
N1A N 0.73588(12) 0.37146(12) 0.26422(10) 0.0170(3) Uani 1 1 d . . .
N2A N 0.82214(12) 0.43327(12) 0.35757(10) 0.0181(3) Uani 1 1 d . . .
N3 N 0.44165(12) 0.44289(12) 0.13431(10) 0.0180(3) Uani 1 1 d . . .
N4A N 0.37707(13) 0.66633(13) 0.42727(11) 0.0212(3) Uani 1 1 d . . .
N4 N 0.59012(14) 0.75620(13) 0.16084(12) 0.0257(3) Uani 1 1 d . . .
C6 C 0.39158(16) 0.14928(14) 0.23234(13) 0.0196(3) Uani 1 1 d . . .
C12A C 0.43403(15) 0.58337(15) 0.38759(12) 0.0182(3) Uani 1 1 d . . .
H12A H 0.3851 0.5191 0.3252 0.022 Uiso 1 1 calc R . .
C11A C 0.57438(15) 0.58548(14) 0.43677(12) 0.0175(3) Uani 1 1 d . . .
C6A C 0.79427(15) 0.30282(14) 0.19125(12) 0.0182(3) Uani 1 1 d . . .
C7 C 0.32696(15) 0.35534(15) 0.08045(13) 0.0200(3) Uani 1 1 d . . .
C13A C 0.24699(15) 0.66773(14) 0.37055(13) 0.0195(3) Uani 1 1 d . . .
C9A C 0.77917(16) 0.66552(15) 0.57662(13) 0.0211(3) Uani 1 1 d . . .
H9A H 0.8284 0.7196 0.6445 0.025 Uiso 1 1 calc R . .
C7A C 0.76281(14) 0.50689(14) 0.41877(12) 0.0170(3) Uani 1 1 d . . .
C8A C 0.83872(15) 0.58561(15) 0.51954(13) 0.0202(3) Uani 1 1 d . . .
H8A H 0.9292 0.5833 0.5473 0.024 Uiso 1 1 calc R . .
C1A C 0.71083(16) 0.20730(15) 0.10500(13) 0.0221(3) Uani 1 1 d . . .
H1A H 0.6181 0.1862 0.0983 0.026 Uiso 1 1 calc R . .
C10 C 0.35795(17) 0.57771(17) 0.03479(14) 0.0257(4) Uani 1 1 d . . .
H10 H 0.3697 0.6560 0.0209 0.031 Uiso 1 1 calc R . .
C11 C 0.45406(16) 0.55375(15) 0.11122(13) 0.0208(3) Uani 1 1 d . . .
C18A C 0.16075(17) 0.70910(15) 0.42868(14) 0.0237(4) Uani 1 1 d . . .
H18A H 0.1874 0.7293 0.5042 0.028 Uiso 1 1 calc R . .
C1 C 0.50270(17) 0.12731(16) 0.29789(14) 0.0240(4) Uani 1 1 d . . .
H1 H 0.5893 0.1730 0.3058 0.029 Uiso 1 1 calc R . .
C13 C 0.70058(17) 0.84875(15) 0.22940(14) 0.0248(4) Uani 1 1 d . . .
C17A C 0.03593(16) 0.72063(16) 0.37567(15) 0.0262(4) Uani 1 1 d . . .
H17A H -0.0234 0.7468 0.4154 0.031 Uiso 1 1 calc R . .
C10A C 0.64567(16) 0.66706(15) 0.53437(13) 0.0205(3) Uani 1 1 d . . .
H10A H 0.6043 0.7237 0.5724 0.025 Uiso 1 1 calc R . .
C12 C 0.57344(16) 0.64918(15) 0.17557(13) 0.0216(3) Uani 1 1 d . . .
H12 H 0.6383 0.6311 0.2282 0.026 Uiso 1 1 calc R . .
C14A C 0.20677(16) 0.64083(16) 0.25982(14) 0.0248(4) Uani 1 1 d . . .
H14A H 0.2648 0.6128 0.2195 0.030 Uiso 1 1 calc R . .
C5A C 0.93064(16) 0.33334(16) 0.20094(13) 0.0221(3) Uani 1 1 d . . .
H5A H 0.9878 0.3984 0.2594 0.026 Uiso 1 1 calc R . .
C15A C 0.08309(17) 0.65474(17) 0.20841(14) 0.0278(4) Uani 1 1 d . . .
H15A H 0.0566 0.6370 0.1330 0.033 Uiso 1 1 calc R . .
C4A C 0.98189(17) 0.26806(17) 0.12473(14) 0.0277(4) Uani 1 1 d . . .
H4A H 1.0747 0.2882 0.1315 0.033 Uiso 1 1 calc R . .
C18 C 0.77015(19) 0.92537(16) 0.18390(15) 0.0304(4) Uani 1 1 d . . .
H18 H 0.7452 0.9125 0.1090 0.036 Uiso 1 1 calc R . .
C8 C 0.22774(16) 0.37547(17) 0.00097(13) 0.0256(4) Uani 1 1 d . . .
H8 H 0.1502 0.3124 -0.0367 0.031 Uiso 1 1 calc R . .
C16A C -0.00283(16) 0.69475(16) 0.26710(15) 0.0276(4) Uani 1 1 d . . .
H16A H -0.0880 0.7040 0.2318 0.033 Uiso 1 1 calc R . .
C5 C 0.26393(17) 0.08010(15) 0.21919(14) 0.0254(4) Uani 1 1 d . . .
H5 H 0.1878 0.0936 0.1735 0.031 Uiso 1 1 calc R . .
C3A C 0.89885(19) 0.17329(17) 0.03830(14) 0.0300(4) Uani 1 1 d . . .
H3A H 0.9347 0.1295 -0.0140 0.036 Uiso 1 1 calc R . .
C9 C 0.24347(17) 0.48670(18) -0.02198(14) 0.0277(4) Uani 1 1 d . . .
H9 H 0.1773 0.5016 -0.0758 0.033 Uiso 1 1 calc R . .
C14 C 0.73541(17) 0.87008(16) 0.33960(15) 0.0271(4) Uani 1 1 d . . .
H14 H 0.6883 0.8179 0.3709 0.033 Uiso 1 1 calc R . .
C2A C 0.76382(18) 0.14319(17) 0.02894(14) 0.0278(4) Uani 1 1 d . . .
H2A H 0.7070 0.0783 -0.0299 0.033 Uiso 1 1 calc R . .
C3 C 0.3609(2) -0.02858(17) 0.33981(16) 0.0376(5) Uani 1 1 d . . .
H3 H 0.3502 -0.0889 0.3771 0.045 Uiso 1 1 calc R . .
C4 C 0.2502(2) -0.00783(17) 0.27336(16) 0.0343(4) Uani 1 1 d . . .
H4 H 0.1640 -0.0546 0.2650 0.041 Uiso 1 1 calc R . .
C15 C 0.83909(19) 0.96783(18) 0.40333(16) 0.0327(4) Uani 1 1 d . . .
H15 H 0.8620 0.9838 0.4786 0.039 Uiso 1 1 calc R . .
C2 C 0.4868(2) 0.03848(17) 0.35178(15) 0.0322(4) Uani 1 1 d . . .
H2 H 0.5626 0.0238 0.3969 0.039 Uiso 1 1 calc R . .
C17 C 0.87589(19) 1.02031(17) 0.24863(16) 0.0341(4) Uani 1 1 d . . .
H17 H 0.9257 1.0707 0.2176 0.041 Uiso 1 1 calc R . .
C16 C 0.90943(19) 1.04234(17) 0.35725(16) 0.0349(4) Uani 1 1 d . . .
H16 H 0.9810 1.1088 0.4010 0.042 Uiso 1 1 calc R . .

loop_
_atom_site_aniso_label
_atom_site_aniso_U_11
_atom_site_aniso_U_22
_atom_site_aniso_U_33
_atom_site_aniso_U_23
_atom_site_aniso_U_13
_atom_site_aniso_U_12
Ni1 0.01019(14) 0.01826(15) 0.01617(15) 0.00431(11) 0.00094(10) -0.00040(10)
N3A 0.0121(6) 0.0183(6) 0.0166(6) 0.0069(5) 0.0024(5) -0.0001(5)
N1 0.0144(6) 0.0207(7) 0.0176(7) 0.0039(5) 0.0038(5) 0.0019(5)
N2 0.0139(6) 0.0255(7) 0.0183(7) 0.0045(6) 0.0025(5) -0.0008(5)
N1A 0.0139(6) 0.0183(6) 0.0172(7) 0.0057(5) 0.0029(5) -0.0001(5)
N2A 0.0127(6) 0.0206(7) 0.0182(7) 0.0054(5) 0.0016(5) 0.0001(5)
N3 0.0134(6) 0.0235(7) 0.0167(6) 0.0070(5) 0.0034(5) 0.0021(5)
N4A 0.0165(7) 0.0238(7) 0.0218(7) 0.0058(6) 0.0042(5) 0.0031(5)
N4 0.0239(7) 0.0246(7) 0.0287(8) 0.0108(6) 0.0060(6) 0.0025(6)
C6 0.0217(8) 0.0161(7) 0.0190(8) 0.0011(6) 0.0078(6) 0.0003(6)
C12A 0.0152(7) 0.0213(8) 0.0173(8) 0.0069(6) 0.0040(6) 0.0000(6)
C11A 0.0149(7) 0.0193(8) 0.0190(8) 0.0078(6) 0.0052(6) 0.0009(6)
C6A 0.0176(7) 0.0208(8) 0.0192(8) 0.0094(6) 0.0063(6) 0.0051(6)
C7 0.0138(7) 0.0263(8) 0.0171(8) 0.0042(6) 0.0036(6) 0.0000(6)
C13A 0.0140(7) 0.0178(8) 0.0255(8) 0.0067(6) 0.0045(6) 0.0008(6)
C9A 0.0190(8) 0.0227(8) 0.0164(8) 0.0030(6) 0.0009(6) -0.0009(6)
C7A 0.0121(7) 0.0190(7) 0.0197(8) 0.0083(6) 0.0033(6) 0.0004(6)
C8A 0.0125(7) 0.0250(8) 0.0199(8) 0.0067(7) 0.0008(6) -0.0002(6)
C1A 0.0199(8) 0.0242(8) 0.0214(8) 0.0077(7) 0.0045(7) 0.0028(6)
C10 0.0252(9) 0.0319(9) 0.0240(9) 0.0135(7) 0.0078(7) 0.0077(7)
C11 0.0182(8) 0.0247(8) 0.0218(8) 0.0091(7) 0.0080(7) 0.0040(6)
C18A 0.0235(8) 0.0253(8) 0.0240(9) 0.0090(7) 0.0077(7) 0.0058(7)
C1 0.0236(8) 0.0235(8) 0.0263(9) 0.0077(7) 0.0097(7) 0.0042(7)
C13 0.0224(8) 0.0214(8) 0.0307(9) 0.0089(7) 0.0055(7) 0.0060(7)
C17A 0.0190(8) 0.0276(9) 0.0354(10) 0.0097(8) 0.0125(7) 0.0059(7)
C10A 0.0189(8) 0.0218(8) 0.0198(8) 0.0045(6) 0.0058(6) 0.0032(6)
C12 0.0186(8) 0.0258(9) 0.0230(8) 0.0107(7) 0.0070(7) 0.0046(7)
C14A 0.0189(8) 0.0292(9) 0.0262(9) 0.0071(7) 0.0068(7) 0.0055(7)
C5A 0.0180(8) 0.0258(8) 0.0232(8) 0.0106(7) 0.0046(6) 0.0031(6)
C15A 0.0215(8) 0.0347(10) 0.0234(9) 0.0074(7) 0.0008(7) 0.0039(7)
C4A 0.0216(8) 0.0374(10) 0.0299(9) 0.0138(8) 0.0125(7) 0.0088(7)
C18 0.0341(10) 0.0246(9) 0.0328(10) 0.0126(8) 0.0073(8) 0.0034(8)
C8 0.0168(8) 0.0362(10) 0.0204(8) 0.0083(7) 0.0015(7) 0.0010(7)
C16A 0.0136(8) 0.0295(9) 0.0380(10) 0.0127(8) 0.0018(7) 0.0033(7)
C5 0.0244(9) 0.0218(8) 0.0233(9) 0.0004(7) 0.0056(7) -0.0039(7)
C3A 0.0346(10) 0.0353(10) 0.0258(9) 0.0083(8) 0.0163(8) 0.0126(8)
C9 0.0204(8) 0.0405(10) 0.0228(9) 0.0136(8) 0.0020(7) 0.0073(7)
C14 0.0239(9) 0.0269(9) 0.0327(10) 0.0114(8) 0.0091(7) 0.0052(7)
C2A 0.0322(9) 0.0279(9) 0.0214(9) 0.0030(7) 0.0072(7) 0.0074(7)
C3 0.0552(13) 0.0225(9) 0.0400(11) 0.0151(8) 0.0201(10) 0.0029(9)
C4 0.0370(10) 0.0233(9) 0.0369(11) 0.0041(8) 0.0139(9) -0.0091(8)
C15 0.0311(10) 0.0325(10) 0.0300(10) 0.0065(8) 0.0034(8) 0.0047(8)
C2 0.0392(11) 0.0286(9) 0.0336(10) 0.0138(8) 0.0110(8) 0.0128(8)
C17 0.0331(10) 0.0267(9) 0.0427(11) 0.0155(8) 0.0087(9) 0.0002(8)
C16 0.0286(10) 0.0259(9) 0.0408(11) 0.0055(8) 0.0013(8) -0.0024(8)

loop_
_atom_type_symbol
_atom_type_description
_atom_type_scat_dispersion_real
_atom_type_scat_dispersion_imag
_atom_type_scat_source
C C 0.0181 0.0091 'International Tables Vol C Tables 4.2.6.8 and 6.1.1.4'
H H 0.0000 0.0000 'International Tables Vol C Tables 4.2.6.8 and 6.1.1.4'
N N 0.0311 0.0180 'International Tables Vol C Tables 4.2.6.8 and 6.1.1.4'
Ni Ni -3.0029 0.5091 'International Tables Vol C Tables 4.2.6.8 and 6.1.1.4'

loop_
_geom_angle_atom_site_label_1
_geom_angle_atom_site_label_2
_geom_angle_atom_site_label_3
_geom_angle
_geom_angle_site_symmetry_1
_geom_angle_site_symmetry_3
_geom_angle_publ_flag
N3A Ni1 N3 114.69(5) . . ?
N1 Ni1 N3A 130.84(6) . . ?
N1 Ni1 N3 80.51(6) . . ?
N1A Ni1 N3A 80.46(5) . . ?
N1A Ni1 N1 124.33(6) . . ?
N1A Ni1 N3 133.14(6) . . ?
C11A N3A Ni1 130.80(10) . . ?
C11A N3A C7A 117.97(13) . . ?
C7A N3A Ni1 111.11(10) . . ?
N2 N1 Ni1 119.69(10) . . ?
N2 N1 C6 114.14(12) . . ?
C6 N1 Ni1 125.88(10) . . ?
N1 N2 C7 110.49(12) . . ?
N2A N1A Ni1 119.58(10) . . ?
N2A N1A C6A 113.64(12) . . ?
C6A N1A Ni1 126.75(10) . . ?
N1A N2A C7A 110.35(12) . . ?
C7 N3 Ni1 111.07(10) . . ?
C11 N3 Ni1 131.34(11) . . ?
C11 N3 C7 117.52(13) . . ?
C12A N4A C13A 118.71(14) . . ?
C12 N4 C13 118.71(15) . . ?
C1 C6 N1 117.90(14) . . ?
C1 C6 C5 119.97(16) . . ?
C5 C6 N1 121.91(15) . . ?
N4A C12A H12A 119.4 . . ?
N4A C12A C11A 121.11(14) . . ?
C11A C12A H12A 119.4 . . ?
N3A C11A C12A 115.86(13) . . ?
N3A C11A C10A 122.11(14) . . ?
C10A C11A C12A 122.01(14) . . ?
C1A C6A N1A 118.40(14) . . ?
C1A C6A C5A 119.94(15) . . ?
C5A C6A N1A 121.57(14) . . ?
N2 C7 N3 118.13(14) . . ?
N2 C7 C8 120.02(14) . . ?
N3 C7 C8 121.81(15) . . ?
C18A C13A N4A 118.21(15) . . ?
C14A C13A N4A 122.37(14) . . ?
C14A C13A C18A 119.12(15) . . ?
C8A C9A H9A 120.1 . . ?
C8A C9A C10A 119.71(15) . . ?
C10A C9A H9A 120.1 . . ?
N3A C7A C8A 122.01(14) . . ?
N2A C7A N3A 118.27(13) . . ?
N2A C7A C8A 119.70(13) . . ?
C9A C8A C7A 118.67(14) . . ?
C9A C8A H8A 120.7 . . ?
C7A C8A H8A 120.7 . . ?
C6A C1A H1A 120.1 . . ?
C2A C1A C6A 119.78(15) . . ?
C2A C1A H1A 120.1 . . ?
C11 C10 H10 120.1 . . ?
C11 C10 C9 119.71(16) . . ?
C9 C10 H10 120.1 . . ?
N3 C11 C10 122.36(15) . . ?
N3 C11 C12 116.42(14) . . ?
C10 C11 C12 121.17(15) . . ?
C13A C18A H18A 120.1 . . ?
C17A C18A C13A 119.76(16) . . ?
C17A C18A H18A 120.1 . . ?
C6 C1 H1 120.1 . . ?
C2 C1 C6 119.88(16) . . ?
C2 C1 H1 120.1 . . ?
C18 C13 N4 117.61(16) . . ?
C18 C13 C14 119.97(16) . . ?
C14 C13 N4 122.28(16) . . ?
C18A C17A H17A 119.5 . . ?
C16A C17A C18A 120.91(16) . . ?
C16A C17A H17A 119.5 . . ?
C11A C10A C9A 119.42(15) . . ?
C11A C10A H10A 120.3 . . ?
C9A C10A H10A 120.3 . . ?
N4 C12 C11 120.10(15) . . ?
N4 C12 H12 120.0 . . ?
C11 C12 H12 120.0 . . ?
C13A C14A H14A 119.8 . . ?
C15A C14A C13A 120.39(16) . . ?
C15A C14A H14A 119.8 . . ?
C6A C5A H5A 120.2 . . ?
C4A C5A C6A 119.53(16) . . ?
C4A C5A H5A 120.2 . . ?
C14A C15A H15A 120.0 . . ?
C14A C15A C16A 120.03(17) . . ?
C16A C15A H15A 120.0 . . ?
C5A C4A H4A 119.7 . . ?
C5A C4A C3A 120.67(16) . . ?
C3A C4A H4A 119.7 . . ?
C13 C18 H18 120.2 . . ?
C17 C18 C13 119.53(18) . . ?
C17 C18 H18 120.2 . . ?
C7 C8 H8 120.2 . . ?
C9 C8 C7 119.54(15) . . ?
C9 C8 H8 120.2 . . ?
C17A C16A C15A 119.78(15) . . ?
C17A C16A H16A 120.1 . . ?
C15A C16A H16A 120.1 . . ?
C6 C5 H5 120.4 . . ?
C4 C5 C6 119.29(17) . . ?
C4 C5 H5 120.4 . . ?
C4A C3A H3A 120.2 . . ?
C2A C3A C4A 119.68(16) . . ?
C2A C3A H3A 120.2 . . ?
C10 C9 H9 120.5 . . ?
C8 C9 C10 119.00(15) . . ?
C8 C9 H9 120.5 . . ?
C13 C14 H14 120.2 . . ?
C15 C14 C13 119.65(17) . . ?
C15 C14 H14 120.2 . . ?
C1A C2A H2A 119.8 . . ?
C3A C2A C1A 120.41(16) . . ?
C3A C2A H2A 119.8 . . ?
C4 C3 H3 120.0 . . ?
C2 C3 H3 120.0 . . ?
C2 C3 C4 120.05(17) . . ?
C5 C4 C3 120.70(17) . . ?
C5 C4 H4 119.7 . . ?
C3 C4 H4 119.7 . . ?
C14 C15 H15 120.0 . . ?
C14 C15 C16 120.01(18) . . ?
C16 C15 H15 120.0 . . ?
C1 C2 H2 120.0 . . ?
C3 C2 C1 120.10(18) . . ?
C3 C2 H2 120.0 . . ?
C18 C17 H17 119.7 . . ?
C16 C17 C18 120.57(18) . . ?
C16 C17 H17 119.7 . . ?
C15 C16 H16 119.9 . . ?
C17 C16 C15 120.23(17) . . ?
C17 C16 H16 119.9 . . ?

loop_
_geom_bond_atom_site_label_1
_geom_bond_atom_site_label_2
_geom_bond_distance
_geom_bond_site_symmetry_2
_geom_bond_publ_flag
Ni1 N3A 1.9462(13) . ?
Ni1 N1 1.8764(13) . ?
Ni1 N1A 1.8762(13) . ?
Ni1 N3 1.9492(13) . ?
N3A C11A 1.366(2) . ?
N3A C7A 1.3679(19) . ?
N1 N2 1.3254(18) . ?
N1 C6 1.422(2) . ?
N2 C7 1.363(2) . ?
N1A N2A 1.3277(18) . ?
N1A C6A 1.421(2) . ?
N2A C7A 1.359(2) . ?
N3 C7 1.369(2) . ?
N3 C11 1.366(2) . ?
N4A C12A 1.275(2) . ?
N4A C13A 1.414(2) . ?
N4 C13 1.412(2) . ?
N4 C12 1.274(2) . ?
C6 C1 1.391(2) . ?
C6 C5 1.404(2) . ?
C12A H12A 0.9500 . ?
C12A C11A 1.472(2) . ?
C11A C10A 1.382(2) . ?
C6A C1A 1.396(2) . ?
C6A C5A 1.397(2) . ?
C7 C8 1.403(2) . ?
C13A C18A 1.396(2) . ?
C13A C14A 1.395(2) . ?
C9A H9A 0.9500 . ?
C9A C8A 1.372(2) . ?
C9A C10A 1.398(2) . ?
C7A C8A 1.411(2) . ?
C8A H8A 0.9500 . ?
C1A H1A 0.9500 . ?
C1A C2A 1.389(2) . ?
C10 H10 0.9500 . ?
C10 C11 1.378(2) . ?
C10 C9 1.393(3) . ?
C11 C12 1.469(2) . ?
C18A H18A 0.9500 . ?
C18A C17A 1.389(2) . ?
C1 H1 0.9500 . ?
C1 C2 1.389(2) . ?
C13 C18 1.394(3) . ?
C13 C14 1.394(3) . ?
C17A H17A 0.9500 . ?
C17A C16A 1.368(3) . ?
C10A H10A 0.9500 . ?
C12 H12 0.9500 . ?
C14A H14A 0.9500 . ?
C14A C15A 1.382(2) . ?
C5A H5A 0.9500 . ?
C5A C4A 1.384(2) . ?
C15A H15A 0.9500 . ?
C15A C16A 1.393(3) . ?
C4A H4A 0.9500 . ?
C4A C3A 1.392(3) . ?
C18 H18 0.9500 . ?
C18 C17 1.384(3) . ?
C8 H8 0.9500 . ?
C8 C9 1.370(3) . ?
C16A H16A 0.9500 . ?
C5 H5 0.9500 . ?
C5 C4 1.381(3) . ?
C3A H3A 0.9500 . ?
C3A C2A 1.384(3) . ?
C9 H9 0.9500 . ?
C14 H14 0.9500 . ?
C14 C15 1.386(3) . ?
C2A H2A 0.9500 . ?
C3 H3 0.9500 . ?
C3 C4 1.388(3) . ?
C3 C2 1.383(3) . ?
C4 H4 0.9500 . ?
C15 H15 0.9500 . ?
C15 C16 1.388(3) . ?
C2 H2 0.9500 . ?
C17 H17 0.9500 . ?
C17 C16 1.373(3) . ?
C16 H16 0.9500 . ?

loop_
_geom_torsion_atom_site_label_1
_geom_torsion_atom_site_label_2
_geom_torsion_atom_site_label_3
_geom_torsion_atom_site_label_4
_geom_torsion
_geom_torsion_site_symmetry_1
_geom_torsion_site_symmetry_2
_geom_torsion_site_symmetry_3
_geom_torsion_site_symmetry_4
_geom_torsion_publ_flag
Ni1 N3A C11A C12A 1.1(2) . . . . ?
Ni1 N3A C11A C10A -177.36(11) . . . . ?
Ni1 N3A C7A N2A 1.80(17) . . . . ?
Ni1 N3A C7A C8A -179.74(12) . . . . ?
Ni1 N1 N2 C7 -2.64(17) . . . . ?
Ni1 N1 C6 C1 -20.4(2) . . . . ?
Ni1 N1 C6 C5 154.24(12) . . . . ?
Ni1 N1A N2A C7A -4.75(16) . . . . ?
Ni1 N1A C6A C1A -20.8(2) . . . . ?
Ni1 N1A C6A C5A 155.60(12) . . . . ?
Ni1 N3 C7 N2 2.47(18) . . . . ?
Ni1 N3 C7 C8 179.95(13) . . . . ?
Ni1 N3 C11 C10 -178.29(12) . . . . ?
Ni1 N3 C11 C12 -0.8(2) . . . . ?
N3A Ni1 N1 N2 117.74(11) . . . . ?
N3A Ni1 N1 C6 -55.71(15) . . . . ?
N3A Ni1 N1A N2A 4.64(11) . . . . ?
N3A Ni1 N1A C6A -173.26(13) . . . . ?
N3A Ni1 N3 C7 -133.64(10) . . . . ?
N3A Ni1 N3 C11 43.00(15) . . . . ?
N3A C11A C10A C9A -1.0(2) . . . . ?
N3A C7A C8A C9A -3.1(2) . . . . ?
N1 Ni1 N3A C11A -59.77(15) . . . . ?
N1 Ni1 N3A C7A 124.38(10) . . . . ?
N1 Ni1 N1A N2A -128.85(11) . . . . ?
N1 Ni1 N1A C6A 53.25(14) . . . . ?
N1 Ni1 N3 C7 -2.88(10) . . . . ?
N1 Ni1 N3 C11 173.76(15) . . . . ?
N1 N2 C7 N3 -0.1(2) . . . . ?
N1 N2 C7 C8 -177.60(14) . . . . ?
N1 C6 C1 C2 173.57(15) . . . . ?
N1 C6 C5 C4 -173.40(15) . . . . ?
N2 N1 C6 C1 165.83(14) . . . . ?
N2 N1 C6 C5 -19.5(2) . . . . ?
N2 C7 C8 C9 175.64(15) . . . . ?
N1A Ni1 N3A C11A 172.60(14) . . . . ?
N1A Ni1 N3A C7A -3.25(10) . . . . ?
N1A Ni1 N1 N2 -133.29(11) . . . . ?
N1A Ni1 N1 C6 53.27(14) . . . . ?
N1A Ni1 N3 C7 125.94(11) . . . . ?
N1A Ni1 N3 C11 -57.42(17) . . . . ?
N1A N2A C7A N3A 1.67(19) . . . . ?
N1A N2A C7A C8A -176.84(13) . . . . ?
N1A C6A C1A C2A 176.29(15) . . . . ?
N1A C6A C5A C4A -176.54(15) . . . . ?
N2A N1A C6A C1A 161.17(14) . . . . ?
N2A N1A C6A C5A -22.4(2) . . . . ?
N2A C7A C8A C9A 175.36(14) . . . . ?
N3 Ni1 N3A C11A 39.29(15) . . . . ?
N3 Ni1 N3A C7A -136.56(10) . . . . ?
N3 Ni1 N1 N2 3.20(11) . . . . ?
N3 Ni1 N1 C6 -170.24(13) . . . . ?
N3 Ni1 N1A N2A 119.67(11) . . . . ?
N3 Ni1 N1A C6A -58.23(15) . . . . ?
N3 C7 C8 C9 -1.8(3) . . . . ?
N3 C11 C12 N4 -177.96(15) . . . . ?
N4A C12A C11A N3A -170.23(14) . . . . ?
N4A C12A C11A C10A 8.2(2) . . . . ?
N4A C13A C18A C17A 175.12(15) . . . . ?
N4A C13A C14A C15A -173.80(16) . . . . ?
N4 C13 C18 C17 177.54(16) . . . . ?
N4 C13 C14 C15 -175.47(16) . . . . ?
C6 N1 N2 C7 171.54(13) . . . . ?
C6 C1 C2 C3 0.4(3) . . . . ?
C6 C5 C4 C3 -0.3(3) . . . . ?
C12A N4A C13A C18A 148.18(16) . . . . ?
C12A N4A C13A C14A -38.1(2) . . . . ?
C12A C11A C10A C9A -179.39(15) . . . . ?
C11A N3A C7A N2A -174.65(13) . . . . ?
C11A N3A C7A C8A 3.8(2) . . . . ?
C6A N1A N2A C7A 173.42(12) . . . . ?
C6A C1A C2A C3A 0.1(3) . . . . ?
C6A C5A C4A C3A 0.6(3) . . . . ?
C7 N3 C11 C10 -1.8(2) . . . . ?
C7 N3 C11 C12 175.65(14) . . . . ?
C7 C8 C9 C10 -0.3(3) . . . . ?
C13A N4A C12A C11A 173.14(14) . . . . ?
C13A C18A C17A C16A -1.5(3) . . . . ?
C13A C14A C15A C16A -0.6(3) . . . . ?
C7A N3A C11A C12A 176.72(13) . . . . ?
C7A N3A C11A C10A -1.7(2) . . . . ?
C8A C9A C10A C11A 1.8(2) . . . . ?
C1A C6A C5A C4A -0.2(2) . . . . ?
C10 C11 C12 N4 -0.4(2) . . . . ?
C11 N3 C7 N2 -174.69(14) . . . . ?
C11 N3 C7 C8 2.8(2) . . . . ?
C11 C10 C9 C8 1.2(3) . . . . ?
C18A C13A C14A C15A -0.1(2) . . . . ?
C18A C17A C16A C15A 0.8(3) . . . . ?
C1 C6 C5 C4 1.1(2) . . . . ?
C13 N4 C12 C11 175.18(15) . . . . ?
C13 C18 C17 C16 -2.4(3) . . . . ?
C13 C14 C15 C16 -1.3(3) . . . . ?
C10A C9A C8A C7A 0.2(2) . . . . ?
C12 N4 C13 C18 138.69(17) . . . . ?
C12 N4 C13 C14 -45.6(2) . . . . ?
C14A C13A C18A C17A 1.2(2) . . . . ?
C14A C15A C16A C17A 0.3(3) . . . . ?
C5A C6A C1A C2A -0.2(2) . . . . ?
C5A C4A C3A C2A -0.6(3) . . . . ?
C4A C3A C2A C1A 0.2(3) . . . . ?
C18 C13 C14 C15 0.2(3) . . . . ?
C18 C17 C16 C15 1.3(3) . . . . ?
C5 C6 C1 C2 -1.2(2) . . . . ?
C9 C10 C11 N3 -0.1(3) . . . . ?
C9 C10 C11 C12 -177.51(15) . . . . ?
C14 C13 C18 C17 1.7(3) . . . . ?
C14 C15 C16 C17 0.6(3) . . . . ?
C4 C3 C2 C1 0.4(3) . . . . ?
C2 C3 C4 C5 -0.5(3) . . . . ?
